data_7158579
loop_
_publ_author_name
'Krishna, Anugam V.'
'Ramachary, Dhevalapally B.'

_publ_section_title
;
 The seven-step, one-pot regioselective synthesis of biologically
 important 3-aryllawsones: scope and applications.
;
_journal_issue 19
_journal_name_full 'Organic &amp; biomolecular chemistry'
_journal_page_first 3948
_journal_page_last 3954
_journal_paper_doi 10.1039/d2ob00438k
_journal_volume 20
_journal_year 2022
_chemical_formula_moiety 'C17 H12 O3'
_chemical_formula_sum 'C17 H12 O3'
_chemical_formula_weight 264.27
_space_group_crystal_system monoclinic
_space_group_IT_number 14
_space_group_name_Hall '-P 2yn'
_space_group_name_H-M_alt 'P 1 21/n 1'
_atom_sites_solution_hydrogens geom
_audit_creation_date 2021-10-06
_audit_creation_method
;
Olex2 1.3-ac4
(compiled 2018.12.18 svn.r3554 for Rigaku Oxford Diffraction, GUI svn.r1)
;
_audit_update_record
;
2021-12-09 deposited with the CCDC.	2022-03-17 downloaded from the CCDC.
;
_cell_angle_alpha 90
_cell_angle_beta 94.036(2)
_cell_angle_gamma 90
_cell_formula_units_Z 4
_cell_length_a 12.3812(7)
_cell_length_b 5.5547(3)
_cell_length_c 18.6375(10)
_cell_measurement_reflns_used 9925
_cell_measurement_temperature 300(2)
_cell_measurement_theta_max 27.21
_cell_measurement_theta_min 2.19
_cell_volume 1278.59(12)
_computing_cell_refinement 'SAINT V8.40B (?, 2016)'
_computing_data_reduction 'SAINT V8.40B (?, 2016)'
_computing_molecular_graphics 'Olex2 (Dolomanov et al., 2009)'
_computing_publication_material 'Olex2 (Dolomanov et al., 2009)'
_computing_structure_refinement 'ShelXL (Sheldrick, 2015)'
_computing_structure_solution 'SHELXT 2018/2 (Sheldrick, 2018)'
_diffrn_ambient_temperature 300.0
_diffrn_measured_fraction_theta_full 0.996
_diffrn_measured_fraction_theta_max 0.996
_diffrn_measurement_device_type 'Bruker APEX-II CCD'
_diffrn_measurement_method '\f and \w scans'
_diffrn_radiation_type MoK\a
_diffrn_radiation_wavelength 0.71073
_diffrn_reflns_av_R_equivalents 0.0583
_diffrn_reflns_av_unetI/netI 0.0272
_diffrn_reflns_Laue_measured_fraction_full 0.996
_diffrn_reflns_Laue_measured_fraction_max 0.996
_diffrn_reflns_limit_h_max 14
_diffrn_reflns_limit_h_min -14
_diffrn_reflns_limit_k_max 6
_diffrn_reflns_limit_k_min -6
_diffrn_reflns_limit_l_max 22
_diffrn_reflns_limit_l_min -22
_diffrn_reflns_number 38499
_diffrn_reflns_point_group_measured_fraction_full 0.996
_diffrn_reflns_point_group_measured_fraction_max 0.996
_diffrn_reflns_theta_full 24.997
_diffrn_reflns_theta_max 24.997
_diffrn_reflns_theta_min 2.043
_diffrn_standards_number 0
_exptl_absorpt_coefficient_mu 0.094
_exptl_absorpt_correction_T_max 0.7456
_exptl_absorpt_correction_T_min 0.6914
_exptl_absorpt_correction_type multi-scan
_exptl_absorpt_process_details
'SADABS-2016/2 (Bruker,2016/2) was used for absorption correction. wR2(int) was 0.1060 before and 0.0723 after correction. The Ratio of minimum to maximum transmission is 0.9273. The \l/2 correction factor is Not present.'
_exptl_crystal_colour 'metallic yellowish yellow'
_exptl_crystal_colour_lustre metallic
_exptl_crystal_colour_modifier yellowish
_exptl_crystal_colour_primary yellow
_exptl_crystal_density_diffrn 1.373
_exptl_crystal_description plate
_exptl_crystal_F_000 552
_exptl_crystal_size_max 0.2
_exptl_crystal_size_mid 0.15
_exptl_crystal_size_min 0.1
_refine_diff_density_max 0.784
_refine_diff_density_min -0.644
_refine_diff_density_rms 0.189
_refine_ls_extinction_method none
_refine_ls_goodness_of_fit_ref 1.287
_refine_ls_hydrogen_treatment constr
_refine_ls_matrix_type full
_refine_ls_number_parameters 183
_refine_ls_number_reflns 2249
_refine_ls_number_restraints 0
_refine_ls_restrained_S_all 1.287
_refine_ls_R_factor_all 0.0887
_refine_ls_R_factor_gt 0.0829
_refine_ls_shift/su_max 0.000
_refine_ls_shift/su_mean 0.000
_refine_ls_structure_factor_coef Fsqd
_refine_ls_weighting_details 'w=1/[\s^2^(Fo^2^)+(0.1197P)^2^+0.1518P] where P=(Fo^2^+2Fc^2^)/3'
_refine_ls_weighting_scheme calc
_refine_ls_wR_factor_gt 0.1912
_refine_ls_wR_factor_ref 0.1975
_reflns_Friedel_coverage 0.000
_reflns_number_gt 1931
_reflns_number_total 2249
_reflns_threshold_expression 'I > 2\s(I)'
_cod_data_source_file d2ob00438k4.cif
_cod_data_source_block dbr006_0m_a
_cod_depositor_comments 'Adding full bibliography for 7158576--7158579.cif.'
_cod_database_code 7158579
_shelx_shelxl_version_number 2018/3
_shelx_space_group_comment
;
The symmetry employed for this shelxl refinement is uniquely defined
by the following loop, which should always be used as a source of
symmetry information in preference to the above space-group names.
They are only intended as comments.
;
_shelx_estimated_absorpt_t_max 0.991
_shelx_estimated_absorpt_t_min 0.981
_olex2_refinement_description
;
1. Fixed Uiso
 At 1.2 times of:
  All C(H) groups
 At 1.5 times of:
  All C(H,H,H) groups, All O(H) groups
2.a Aromatic/amide H refined with riding coordinates:
 C5(H5), C13(H13), C16(H16), C15(H15), C3(H3), C4(H4), C1(H1A), C2(H2)
2.b Idealised Me refined as rotating group:
 C17(H17A,H17B,H17C)
2.c Idealised tetrahedral OH refined as rotating group:
 O1(H1)
;
_olex2_submission_special_instructions 'No special instructions were received'

loop_
_space_group_symop_operation_xyz
'x, y, z'
'-x+1/2, y+1/2, -z+1/2'
'-x, -y, -z'
'x-1/2, -y-1/2, z-1/2'

loop_
_atom_site_label
_atom_site_type_symbol
_atom_site_fract_x
_atom_site_fract_y
_atom_site_fract_z
_atom_site_U_iso_or_equiv
_atom_site_adp_type
_atom_site_occupancy
_atom_site_site_symmetry_order
_atom_site_calc_flag
_atom_site_refinement_flags_posn
_atom_site_refinement_flags_adp
_atom_site_refinement_flags_occupancy
_atom_site_disorder_assembly
_atom_site_disorder_group
O1 O 0.53731(13) 0.8927(3) 0.38735(7) 0.0570(5) Uani 1 1 d . . . . .
H1 H 0.535797 0.951024 0.427675 0.086 Uiso 1 1 calc GR . . . .
O2 O 0.36385(11) 0.2600(2) 0.25882(7) 0.0494(4) Uani 1 1 d . . . . .
O3 O 0.42455(13) 0.7764(3) 0.49893(8) 0.0600(5) Uani 1 1 d . . . . .
C6 C 0.53046(15) 0.6064(3) 0.26027(10) 0.0394(5) Uani 1 1 d . . . . .
C12 C 0.37923(14) 0.3741(3) 0.31477(9) 0.0384(5) Uani 1 1 d . . . . .
C7 C 0.45947(15) 0.5698(3) 0.32071(10) 0.0393(5) Uani 1 1 d . . . . .
C10 C 0.33047(15) 0.4523(3) 0.44092(9) 0.0417(5) Uani 1 1 d . . . . .
C5 C 0.60912(16) 0.4351(4) 0.24889(10) 0.0462(5) Uani 1 1 d . . . . .
H5 H 0.614955 0.298695 0.277849 0.055 Uiso 1 1 calc R . . . .
C13 C 0.24110(15) 0.1309(4) 0.37316(10) 0.0447(5) Uani 1 1 d . . . . .
H13 H 0.231705 0.041825 0.330926 0.054 Uiso 1 1 calc R . . . .
C8 C 0.46875(14) 0.7070(4) 0.38081(10) 0.0433(5) Uani 1 1 d . . . . .
C14 C 0.18053(16) 0.0735(4) 0.43113(11) 0.0479(5) Uani 1 1 d . . . . .
C16 C 0.27182(18) 0.3927(4) 0.49942(11) 0.0525(6) Uani 1 1 d . . . . .
H16 H 0.282740 0.477759 0.542291 0.063 Uiso 1 1 calc R . . . .
C9 C 0.40694(15) 0.6538(4) 0.44477(9) 0.0440(5) Uani 1 1 d . . . . .
C15 C 0.19754(17) 0.2075(4) 0.49385(11) 0.0534(6) Uani 1 1 d . . . . .
H15 H 0.157852 0.171500 0.533024 0.064 Uiso 1 1 calc R . . . .
C3 C 0.66968(18) 0.6653(4) 0.15134(11) 0.0551(6) Uani 1 1 d . . . . .
H3 H 0.716795 0.686432 0.115132 0.066 Uiso 1 1 calc R . . . .
C11 C 0.31492(14) 0.3181(3) 0.37747(9) 0.0397(5) Uani 1 1 d . . . . .
C4 C 0.67884(17) 0.4657(4) 0.19482(12) 0.0524(6) Uani 1 1 d . . . . .
H4 H 0.731906 0.351146 0.187898 0.063 Uiso 1 1 calc R . . . .
C1 C 0.52171(18) 0.8057(4) 0.21622(11) 0.0521(6) Uani 1 1 d . . . . .
H1A H 0.469306 0.921606 0.223271 0.063 Uiso 1 1 calc R . . . .
C17 C 0.09896(18) -0.1270(4) 0.42473(13) 0.0598(6) Uani 1 1 d . . . . .
H17A H 0.032613 -0.068294 0.401283 0.090 Uiso 1 1 calc GR . . . .
H17B H 0.085640 -0.184843 0.471834 0.090 Uiso 1 1 calc GR . . . .
H17C H 0.126517 -0.255930 0.396983 0.090 Uiso 1 1 calc GR . . . .
C2 C 0.5909(2) 0.8339(4) 0.16133(12) 0.0598(6) Uani 1 1 d . . . . .
H2 H 0.583941 0.967372 0.131237 0.072 Uiso 1 1 calc R . . . .

loop_
_atom_site_aniso_label
_atom_site_aniso_U_11
_atom_site_aniso_U_22
_atom_site_aniso_U_33
_atom_site_aniso_U_23
_atom_site_aniso_U_13
_atom_site_aniso_U_12
O1 0.0649(10) 0.0609(10) 0.0457(9) -0.0179(7) 0.0064(7) -0.0157(7)
O2 0.0579(9) 0.0529(9) 0.0380(8) -0.0126(6) 0.0067(6) -0.0061(6)
O3 0.0746(11) 0.0646(10) 0.0407(9) -0.0193(7) 0.0028(7) -0.0031(8)
C6 0.0419(10) 0.0399(10) 0.0360(10) -0.0082(7) 0.0009(7) -0.0029(7)
C12 0.0404(10) 0.0421(10) 0.0324(9) -0.0055(8) 0.0007(7) 0.0074(7)
C7 0.0405(10) 0.0418(10) 0.0353(10) -0.0045(8) 0.0011(7) 0.0058(8)
C10 0.0426(10) 0.0487(11) 0.0336(10) -0.0039(8) 0.0014(8) 0.0095(8)
C5 0.0453(10) 0.0467(11) 0.0471(11) 0.0012(9) 0.0057(8) 0.0032(8)
C13 0.0419(10) 0.0541(12) 0.0377(10) -0.0017(8) 0.0004(8) 0.0025(8)
C8 0.0440(11) 0.0448(11) 0.0406(11) -0.0072(8) -0.0009(8) 0.0027(8)
C14 0.0418(10) 0.0570(12) 0.0448(11) 0.0090(9) 0.0016(8) 0.0079(9)
C16 0.0589(13) 0.0650(13) 0.0341(10) -0.0048(9) 0.0070(8) 0.0098(10)
C9 0.0482(11) 0.0494(11) 0.0338(10) -0.0092(8) -0.0015(8) 0.0100(9)
C15 0.0540(12) 0.0659(14) 0.0414(11) 0.0064(10) 0.0119(9) 0.0086(11)
C3 0.0620(13) 0.0585(13) 0.0465(11) -0.0098(10) 0.0150(9) -0.0187(11)
C11 0.0372(9) 0.0467(11) 0.0348(10) -0.0021(8) 0.0009(7) 0.0071(8)
C4 0.0453(11) 0.0562(12) 0.0568(12) -0.0084(10) 0.0107(9) 0.0008(9)
C1 0.0657(13) 0.0409(11) 0.0500(12) -0.0053(9) 0.0061(9) 0.0066(9)
C17 0.0502(12) 0.0687(14) 0.0607(13) 0.0120(11) 0.0064(10) -0.0026(10)
C2 0.0851(16) 0.0451(11) 0.0501(12) 0.0040(10) 0.0101(11) -0.0092(11)

loop_
_atom_type_symbol
_atom_type_description
_atom_type_scat_dispersion_real
_atom_type_scat_dispersion_imag
_atom_type_scat_source
C C 0.0033 0.0016 'International Tables Vol C Tables 4.2.6.8 and 6.1.1.4'
H H 0.0000 0.0000 'International Tables Vol C Tables 4.2.6.8 and 6.1.1.4'
O O 0.0106 0.0060 'International Tables Vol C Tables 4.2.6.8 and 6.1.1.4'

loop_
_geom_angle_atom_site_label_1
_geom_angle_atom_site_label_2
_geom_angle_atom_site_label_3
_geom_angle
_geom_angle_site_symmetry_1
_geom_angle_site_symmetry_3
_geom_angle_publ_flag
C5 C6 C7 118.64(17) . . ?
C1 C6 C7 122.26(17) . . ?
C1 C6 C5 119.09(18) . . ?
O2 C12 C7 120.71(17) . . ?
O2 C12 C11 119.98(17) . . ?
C7 C12 C11 119.31(15) . . ?
C12 C7 C6 118.33(15) . . ?
C8 C7 C6 121.91(17) . . ?
C8 C7 C12 119.74(16) . . ?
C16 C10 C9 120.98(17) . . ?
C16 C10 C11 119.12(19) . . ?
C11 C10 C9 119.90(16) . . ?
C4 C5 C6 120.51(19) . . ?
C11 C13 C14 121.06(18) . . ?
O1 C8 C7 121.78(17) . . ?
O1 C8 C9 116.03(15) . . ?
C7 C8 C9 122.13(17) . . ?
C13 C14 C17 120.20(19) . . ?
C15 C14 C13 118.12(19) . . ?
C15 C14 C17 121.68(18) . . ?
C15 C16 C10 120.05(19) . . ?
O3 C9 C10 122.85(18) . . ?
O3 C9 C8 118.51(18) . . ?
C10 C9 C8 118.61(15) . . ?
C16 C15 C14 121.59(18) . . ?
C4 C3 C2 120.02(19) . . ?
C10 C11 C12 120.08(17) . . ?
C13 C11 C12 119.86(16) . . ?
C13 C11 C10 120.05(17) . . ?
C3 C4 C5 120.0(2) . . ?
C6 C1 C2 120.18(19) . . ?
C3 C2 C1 120.2(2) . . ?

loop_
_geom_bond_atom_site_label_1
_geom_bond_atom_site_label_2
_geom_bond_distance
_geom_bond_site_symmetry_2
_geom_bond_publ_flag
O1 C8 1.336(2) . ?
O2 C12 1.224(2) . ?
O3 C9 1.225(2) . ?
C6 C7 1.491(3) . ?
C6 C5 1.388(3) . ?
C6 C1 1.378(3) . ?
C12 C7 1.472(3) . ?
C12 C11 1.493(3) . ?
C7 C8 1.353(2) . ?
C10 C16 1.392(3) . ?
C10 C9 1.464(3) . ?
C10 C11 1.400(2) . ?
C5 C4 1.383(3) . ?
C13 C14 1.395(3) . ?
C13 C11 1.383(3) . ?
C8 C9 1.491(3) . ?
C14 C15 1.390(3) . ?
C14 C17 1.502(3) . ?
C16 C15 1.379(3) . ?
C3 C4 1.374(3) . ?
C3 C2 1.374(3) . ?
C1 C2 1.389(3) . ?
